data_4061176
_journal_name_full Organometallics
_journal_year 2004
_chemical_formula_sum 'C36 H42 Cl4 N2 O3 Ti'
_chemical_formula_weight 740.42
_space_group_IT_number 14
_symmetry_cell_setting monoclinic
_symmetry_space_group_name_Hall '-P 2yn'
_symmetry_space_group_name_H-M 'P 1 21/n 1'
_cell_angle_alpha 90.00
_cell_angle_beta 93.7380(18)
_cell_angle_gamma 90.00
_cell_formula_units_Z 4
_cell_length_a 10.3640(2)
_cell_length_b 17.5590(6)
_cell_length_c 20.3320(6)
_cell_measurement_temperature 110(2)
_cell_volume 3692.18(18)
_diffrn_ambient_temperature 110(2)
_exptl_crystal_density_diffrn 1.332
_cod_original_sg_symbol_H-M 'P 21/n'
_cod_database_code 4061176

loop_
_symmetry_equiv_pos_as_xyz
'x, y, z'
'-x+1/2, y+1/2, -z+1/2'
'-x, -y, -z'
'x-1/2, -y-1/2, z-1/2'

loop_
_atom_site_label
_atom_site_type_symbol
_atom_site_fract_x
_atom_site_fract_y
_atom_site_fract_z
_atom_site_U_iso_or_equiv
_atom_site_adp_type
_atom_site_occupancy
_atom_site_symmetry_multiplicity
_atom_site_calc_flag
_atom_site_refinement_flags
_atom_site_disorder_assembly
_atom_site_disorder_group
Ti1 Ti 0.31193(4) -0.00119(3) 0.31829(2) 0.02805(13) Uani 1 1 d . . .
O2 O 0.47132(17) -0.01179(11) 0.28225(9) 0.0323(4) Uani 1 1 d . . .
O3 O 0.14113(17) 0.02585(11) 0.33025(9) 0.0321(4) Uani 1 1 d . . .
N4 N 0.2862(2) 0.09136(13) 0.23061(11) 0.0301(5) Uani 1 1 d . . .
N5 N 0.3795(2) 0.12224(14) 0.36704(11) 0.0359(5) Uani 1 1 d . . .
C6 C 0.2551(3) -0.11608(16) 0.29301(13) 0.0335(6) Uani 1 1 d . . .
H6A H 0.3318 -0.1498 0.2961 0.040 Uiso 1 1 calc R . .
H6B H 0.1928 -0.1349 0.3241 0.040 Uiso 1 1 calc R . .
C7 C 0.3683(3) -0.03847(18) 0.41807(14) 0.0386(7) Uani 1 1 d . . .
H7A H 0.4486 -0.0112 0.4330 0.046 Uiso 1 1 calc R . .
H7B H 0.3002 -0.0222 0.4470 0.046 Uiso 1 1 calc R . .
C8 C 0.1953(3) -0.11715(15) 0.22553(14) 0.0324(6) Uani 1 1 d . . .
C9 C 0.2700(3) -0.12361(17) 0.17050(14) 0.0386(7) Uani 1 1 d . . .
H9 H 0.3611 -0.1292 0.1771 0.046 Uiso 1 1 calc R . .
C10 C 0.2136(4) -0.1221(2) 0.10701(16) 0.0530(9) Uani 1 1 d . . .
H10 H 0.2665 -0.1253 0.0707 0.064 Uiso 1 1 calc R . .
C11 C 0.0830(4) -0.1160(2) 0.09612(17) 0.0620(10) Uani 1 1 d . . .
H11 H 0.0450 -0.1154 0.0523 0.074 Uiso 1 1 calc R . .
C12 C 0.0061(3) -0.1107(2) 0.14850(19) 0.0577(10) Uani 1 1 d . . .
H12 H -0.0851 -0.1073 0.1406 0.069 Uiso 1 1 calc R . .
C13 C 0.0608(3) -0.11027(17) 0.21339(16) 0.0413(7) Uani 1 1 d . . .
H13 H 0.0069 -0.1053 0.2492 0.050 Uiso 1 1 calc R . .
C14 C 0.3906(3) -0.12054(18) 0.42845(13) 0.0358(6) Uani 1 1 d . . .
C15 C 0.2953(3) -0.1687(2) 0.45104(14) 0.0431(7) Uani 1 1 d . . .
H15 H 0.2148 -0.1477 0.4617 0.052 Uiso 1 1 calc R . .
C16 C 0.3160(3) -0.2466(2) 0.45826(15) 0.0471(8) Uani 1 1 d . . .
H16 H 0.2493 -0.2783 0.4728 0.057 Uiso 1 1 calc R . .
C17 C 0.4333(3) -0.2776(2) 0.44428(14) 0.0439(7) Uani 1 1 d . . .
H17 H 0.4479 -0.3307 0.4494 0.053 Uiso 1 1 calc R . .
C18 C 0.5293(3) -0.23117(19) 0.42276(14) 0.0423(7) Uani 1 1 d . . .
H18 H 0.6104 -0.2526 0.4135 0.051 Uiso 1 1 calc R . .
C19 C 0.5089(3) -0.15367(18) 0.41454(13) 0.0371(7) Uani 1 1 d . . .
H19 H 0.5759 -0.1226 0.3993 0.045 Uiso 1 1 calc R . .
C20 C 0.5476(3) 0.01289(16) 0.23668(14) 0.0326(6) Uani 1 1 d . . .
C21 C 0.6810(3) -0.00020(16) 0.24319(14) 0.0347(6) Uani 1 1 d . . .
C22 C 0.7625(3) 0.02365(18) 0.19584(15) 0.0414(7) Uani 1 1 d . . .
H22 H 0.8529 0.0142 0.2009 0.050 Uiso 1 1 calc R . .
C23 C 0.7090(3) 0.06150(18) 0.14135(15) 0.0422(7) Uani 1 1 d . . .
C24 C 0.5778(3) 0.07806(18) 0.13376(15) 0.0397(7) Uani 1 1 d . . .
H24 H 0.5436 0.1058 0.0965 0.048 Uiso 1 1 calc R . .
C25 C 0.4969(3) 0.05347(16) 0.18158(14) 0.0340(6) Uani 1 1 d . . .
C26 C 0.3525(3) 0.06601(17) 0.17116(13) 0.0342(6) Uani 1 1 d . . .
H26A H 0.3367 0.1046 0.1361 0.041 Uiso 1 1 calc R . .
H26B H 0.3121 0.0179 0.1550 0.041 Uiso 1 1 calc R . .
C27 C 0.3381(3) 0.16722(17) 0.25195(14) 0.0385(7) Uani 1 1 d . . .
H27A H 0.4311 0.1697 0.2437 0.046 Uiso 1 1 calc R . .
H27B H 0.2929 0.2073 0.2251 0.046 Uiso 1 1 calc R . .
C28 C 0.3222(3) 0.18263(18) 0.32285(15) 0.0450(7) Uani 1 1 d . . .
H28A H 0.2289 0.1872 0.3299 0.054 Uiso 1 1 calc R . .
H28B H 0.3635 0.2320 0.3349 0.054 Uiso 1 1 calc R . .
C29 C 0.5196(3) 0.1300(2) 0.37672(19) 0.0531(9) Uani 1 1 d . . .
H29A H 0.5584 0.1239 0.3344 0.080 Uiso 1 1 calc R . .
H29B H 0.5535 0.0909 0.4075 0.080 Uiso 1 1 calc R . .
H29C H 0.5409 0.1806 0.3948 0.080 Uiso 1 1 calc R . .
C30 C 0.3247(3) 0.1371(2) 0.43169(16) 0.0534(9) Uani 1 1 d . . .
H30A H 0.3692 0.1054 0.4657 0.080 Uiso 1 1 calc R . .
H30B H 0.2322 0.1249 0.4286 0.080 Uiso 1 1 calc R . .
H30C H 0.3366 0.1910 0.4433 0.080 Uiso 1 1 calc R . .
C31 C 0.1457(2) 0.09712(17) 0.20707(13) 0.0336(6) Uani 1 1 d . . .
H31A H 0.1381 0.1342 0.1703 0.040 Uiso 1 1 calc R . .
H31B H 0.1178 0.0470 0.1890 0.040 Uiso 1 1 calc R . .
C32 C 0.0533(2) 0.12047(16) 0.25729(13) 0.0328(6) Uani 1 1 d . . .
C33 C -0.0370(3) 0.17810(18) 0.24387(15) 0.0408(7) Uani 1 1 d . . .
H33 H -0.0346 0.2075 0.2048 0.049 Uiso 1 1 calc R . .
C34 C -0.1300(3) 0.19199(19) 0.28797(16) 0.0455(8) Uani 1 1 d . . .
C35 C -0.1353(3) 0.15114(19) 0.34614(16) 0.0433(7) Uani 1 1 d . . .
H35 H -0.2006 0.1612 0.3757 0.052 Uiso 1 1 calc R . .
C36 C -0.0431(3) 0.09534(17) 0.35994(14) 0.0353(6) Uani 1 1 d . . .
C37 C 0.0514(2) 0.07907(16) 0.31610(13) 0.0307(6) Uani 1 1 d . . .
Cl38 Cl 0.74567(7) -0.04882(5) 0.31180(4) 0.0432(2) Uani 1 1 d . . .
Cl39 Cl 0.80897(8) 0.08760(6) 0.07963(5) 0.0618(3) Uani 1 1 d . . .
Cl40 Cl -0.04624(7) 0.04415(5) 0.43247(4) 0.04257(19) Uani 1 1 d . . .
Cl41 Cl -0.24464(9) 0.26340(6) 0.27072(5) 0.0696(3) Uani 1 1 d . . .
C42 C 0.5725(4) 0.2836(3) 0.0962(3) 0.0849(14) Uani 1 1 d . . .
H42A H 0.4876 0.2838 0.1147 0.127 Uiso 1 1 calc R . .
H42B H 0.6141 0.3333 0.1038 0.127 Uiso 1 1 calc R . .
H42C H 0.6265 0.2437 0.1174 0.127 Uiso 1 1 calc R . .
C43 C 0.5565(4) 0.2689(2) 0.0249(2) 0.0705(12) Uani 1 1 d . . .
H43A H 0.5037 0.3099 0.0032 0.085 Uiso 1 1 calc R . .
H43B H 0.6422 0.2690 0.0060 0.085 Uiso 1 1 calc R . .
O44 O 0.4951(2) 0.19740(13) 0.01221(10) 0.0471(5) Uani 1 1 d . . .
C45 C 0.4577(5) 0.1837(3) -0.05437(19) 0.0798(14) Uani 1 1 d . . .
H45A H 0.5326 0.1916 -0.0815 0.096 Uiso 1 1 calc R . .
H45B H 0.3890 0.2200 -0.0695 0.096 Uiso 1 1 calc R . .
C46 C 0.4098(5) 0.1052(3) -0.0630(3) 0.1026(18) Uani 1 1 d . . .
H46A H 0.4789 0.0693 -0.0494 0.154 Uiso 1 1 calc R . .
H46B H 0.3824 0.0966 -0.1094 0.154 Uiso 1 1 calc R . .
H46C H 0.3361 0.0974 -0.0359 0.154 Uiso 1 1 calc R . .

loop_
_atom_site_aniso_label
_atom_site_aniso_U_11
_atom_site_aniso_U_22
_atom_site_aniso_U_33
_atom_site_aniso_U_23
_atom_site_aniso_U_13
_atom_site_aniso_U_12
Ti1 0.0340(2) 0.0261(3) 0.0236(2) 0.0015(2) -0.00171(17) 0.00114(19)
O2 0.0354(10) 0.0317(11) 0.0296(10) 0.0032(8) 0.0009(7) 0.0012(8)
O3 0.0372(10) 0.0299(10) 0.0290(10) 0.0030(8) -0.0006(8) 0.0019(8)
N4 0.0330(11) 0.0268(12) 0.0298(12) 0.0012(10) -0.0034(9) -0.0011(9)
N5 0.0416(13) 0.0354(14) 0.0290(12) -0.0039(10) -0.0092(9) 0.0042(10)
C6 0.0382(14) 0.0313(16) 0.0302(15) -0.0008(12) -0.0033(11) -0.0001(11)
C7 0.0454(16) 0.0410(18) 0.0288(15) 0.0029(13) -0.0043(12) 0.0080(13)
C8 0.0409(15) 0.0223(14) 0.0335(15) -0.0041(12) -0.0008(11) -0.0016(11)
C9 0.0474(16) 0.0331(17) 0.0355(16) -0.0051(13) 0.0035(12) -0.0044(13)
C10 0.080(2) 0.046(2) 0.0322(17) -0.0027(15) 0.0003(16) -0.0047(18)
C11 0.100(3) 0.051(2) 0.0326(19) -0.0050(16) -0.0175(19) -0.004(2)
C12 0.057(2) 0.044(2) 0.068(3) -0.0019(18) -0.0305(18) 0.0015(16)
C13 0.0409(16) 0.0366(18) 0.0451(18) -0.0068(14) -0.0069(13) 0.0004(13)
C14 0.0420(15) 0.0423(18) 0.0220(14) 0.0018(12) -0.0058(11) 0.0035(13)
C15 0.0450(16) 0.053(2) 0.0309(16) 0.0058(14) 0.0028(12) 0.0075(14)
C16 0.0551(19) 0.049(2) 0.0367(17) 0.0096(15) 0.0020(14) -0.0054(15)
C17 0.0571(19) 0.0411(19) 0.0320(16) 0.0013(14) -0.0076(13) 0.0051(15)
C18 0.0428(16) 0.050(2) 0.0333(16) -0.0019(14) -0.0055(12) 0.0111(14)
C19 0.0383(15) 0.0456(19) 0.0265(15) 0.0030(13) -0.0046(11) 0.0000(13)
C20 0.0376(14) 0.0270(15) 0.0334(15) -0.0013(12) 0.0050(11) -0.0040(11)
C21 0.0388(15) 0.0296(15) 0.0352(15) -0.0017(13) -0.0022(11) -0.0027(12)
C22 0.0364(15) 0.0406(18) 0.0473(18) -0.0041(14) 0.0036(13) -0.0060(12)
C23 0.0446(17) 0.0407(18) 0.0424(18) 0.0022(14) 0.0103(13) -0.0117(13)
C24 0.0484(17) 0.0360(17) 0.0346(16) 0.0046(13) 0.0029(12) -0.0075(13)
C25 0.0408(15) 0.0285(15) 0.0325(15) -0.0025(12) 0.0012(11) -0.0034(12)
C26 0.0432(15) 0.0341(16) 0.0251(14) 0.0021(12) 0.0009(11) -0.0030(12)
C27 0.0504(17) 0.0277(16) 0.0365(16) 0.0010(13) -0.0033(12) -0.0051(12)
C28 0.0500(18) 0.0368(18) 0.0474(19) -0.0059(15) -0.0037(14) 0.0009(14)
C29 0.0424(17) 0.043(2) 0.073(2) -0.0146(18) -0.0061(15) -0.0046(14)
C30 0.060(2) 0.053(2) 0.047(2) -0.0229(17) -0.0020(15) 0.0019(16)
C31 0.0373(14) 0.0360(17) 0.0266(14) 0.0037(12) -0.0042(11) 0.0009(11)
C32 0.0354(14) 0.0325(16) 0.0297(15) 0.0021(12) -0.0049(11) -0.0007(11)
C33 0.0419(16) 0.0401(18) 0.0395(17) 0.0071(14) -0.0053(12) 0.0023(13)
C34 0.0433(17) 0.0408(19) 0.051(2) 0.0050(15) -0.0073(14) 0.0104(13)
C35 0.0381(16) 0.0441(19) 0.0474(19) -0.0017(15) 0.0006(13) 0.0033(13)
C36 0.0349(14) 0.0371(17) 0.0333(15) 0.0037(13) -0.0020(11) 0.0006(12)
C37 0.0302(13) 0.0278(15) 0.0333(15) -0.0014(12) -0.0043(10) 0.0003(11)
Cl38 0.0373(4) 0.0456(5) 0.0460(4) 0.0058(3) -0.0022(3) 0.0029(3)
Cl39 0.0549(5) 0.0732(7) 0.0593(5) 0.0149(5) 0.0194(4) -0.0134(4)
Cl40 0.0438(4) 0.0497(5) 0.0346(4) 0.0048(3) 0.0051(3) 0.0040(3)
Cl41 0.0666(6) 0.0673(7) 0.0744(7) 0.0152(5) 0.0014(5) 0.0348(5)
C42 0.078(3) 0.057(3) 0.117(4) -0.028(3) -0.016(3) -0.011(2)
C43 0.066(2) 0.051(2) 0.097(3) 0.012(2) 0.023(2) -0.0048(19)
O44 0.0594(13) 0.0405(13) 0.0418(13) 0.0011(10) 0.0057(10) 0.0022(10)
C45 0.099(3) 0.097(4) 0.045(2) -0.005(2) 0.010(2) 0.031(3)
C46 0.130(4) 0.087(4) 0.086(4) -0.043(3) -0.030(3) 0.015(3)

loop_
_geom_bond_atom_site_label_1
_geom_bond_atom_site_label_2
_geom_bond_distance
_geom_bond_site_symmetry_2
_geom_bond_publ_flag
Ti1 O2 1.8596(18) . ?
Ti1 O3 1.8639(18) . ?
Ti1 C6 2.154(3) . ?
Ti1 C7 2.175(3) . ?
Ti1 N4 2.414(2) . ?
Ti1 N5 2.466(2) . ?
O2 C20 1.329(3) . ?
O3 C37 1.336(3) . ?
N4 C27 1.491(4) . ?
N4 C26 1.497(3) . ?
N4 C31 1.506(3) . ?
N5 C29 1.459(4) . ?
N5 C28 1.488(4) . ?
N5 C30 1.489(4) . ?
C6 C8 1.468(4) . ?
C6 H6A 0.9900 . ?
C6 H6B 0.9900 . ?
C7 C14 1.473(4) . ?
C7 H7A 0.9900 . ?
C7 H7B 0.9900 . ?
C8 C13 1.405(4) . ?
C8 C9 1.406(4) . ?
C9 C10 1.382(4) . ?
C9 H9 0.9500 . ?
C10 C11 1.362(5) . ?
C10 H10 0.9500 . ?
C11 C12 1.374(5) . ?
C11 H11 0.9500 . ?
C12 C13 1.402(4) . ?
C12 H12 0.9500 . ?
C13 H13 0.9500 . ?
C14 C15 1.400(4) . ?
C14 C19 1.402(4) . ?
C15 C16 1.391(5) . ?
C15 H15 0.9500 . ?
C16 C17 1.379(4) . ?
C16 H16 0.9500 . ?
C17 C18 1.380(4) . ?
C17 H17 0.9500 . ?
C18 C19 1.386(4) . ?
C18 H18 0.9500 . ?
C19 H19 0.9500 . ?
C20 C25 1.401(4) . ?
C20 C21 1.399(4) . ?
C21 C22 1.387(4) . ?
C21 Cl38 1.733(3) . ?
C22 C23 1.377(4) . ?
C22 H22 0.9500 . ?
C23 C24 1.389(4) . ?
C23 Cl39 1.740(3) . ?
C24 C25 1.393(4) . ?
C24 H24 0.9500 . ?
C25 C26 1.515(4) . ?
C26 H26A 0.9900 . ?
C26 H26B 0.9900 . ?
C27 C28 1.486(4) . ?
C27 H27A 0.9900 . ?
C27 H27B 0.9900 . ?
C28 H28A 0.9900 . ?
C28 H28B 0.9900 . ?
C29 H29A 0.9800 . ?
C29 H29B 0.9800 . ?
C29 H29C 0.9800 . ?
C30 H30A 0.9800 . ?
C30 H30B 0.9800 . ?
C30 H30C 0.9800 . ?
C31 C32 1.502(4) . ?
C31 H31A 0.9900 . ?
C31 H31B 0.9900 . ?
C32 C33 1.393(4) . ?
C32 C37 1.401(4) . ?
C33 C34 1.380(4) . ?
C33 H33 0.9500 . ?
C34 C35 1.387(4) . ?
C34 Cl41 1.747(3) . ?
C35 C36 1.384(4) . ?
C35 H35 0.9500 . ?
C36 C37 1.397(4) . ?
C36 Cl40 1.729(3) . ?
C42 C43 1.472(6) . ?
C42 H42A 0.9800 . ?
C42 H42B 0.9800 . ?
C42 H42C 0.9800 . ?
C43 O44 1.423(5) . ?
C43 H43A 0.9900 . ?
C43 H43B 0.9900 . ?
O44 C45 1.404(4) . ?
C45 C46 1.472(7) . ?
C45 H45A 0.9900 . ?
C45 H45B 0.9900 . ?
C46 H46A 0.9800 . ?
C46 H46B 0.9800 . ?
C46 H46C 0.9800 . ?
